data_4112066
loop_
_publ_author_name
'Xuan Jiang'
'John C. Bollinger'
'Dongwhan Lee'

_publ_section_title
;
 How Bulky Is a Bulky Ligand: Energetic Consequences of Steric Constraint
 in Ligand-Directed Cluster Assembly and Disassembly
;
_journal_name_full 'Journal of the American Chemical Society'
_journal_page_first 15678
_journal_page_last 15679
_journal_paper_doi 10.1021/ja055225u
_journal_volume 127
_journal_year 2005
_chemical_formula_moiety 'C50 H56 Cu2 N6, 2(C H2 Cl2)'
_chemical_formula_sum 'C52 H60 Cl4 Cu2 N6'
_chemical_formula_weight 1037.94
_chemical_name_systematic
;
 ?
;
_space_group_IT_number 14
_symmetry_cell_setting monoclinic
_symmetry_space_group_name_Hall '-P 2ybc'
_symmetry_space_group_name_H-M 'P 1 21/c 1'
_atom_sites_solution_hydrogens difmap
_atom_sites_solution_primary direct
_atom_sites_solution_secondary difmap
_audit_creation_method SHELXL-97
_cell_angle_alpha 90.00
_cell_angle_beta 109.865(2)
_cell_angle_gamma 90.00
_cell_formula_units_Z 2
_cell_length_a 10.2378(8)
_cell_length_b 17.8484(14)
_cell_length_c 14.2634(11)
_cell_measurement_reflns_used 1015
_cell_measurement_temperature 120(2)
_cell_measurement_theta_max 39.028
_cell_measurement_theta_min 3.204
_cell_volume 2451.2(3)
_computing_cell_refinement 'SAINT 6.45A (Bruker, 2003)'
_computing_data_collection 'SMART 5.630 (Bruker, 2003)'
_computing_data_reduction 'SAINT 6.45A (Bruker, 2003)'
_computing_structure_refinement 'SHELXL-97 (Sheldrick, 1997)'
_computing_structure_solution 'SHELXS-97 (Sheldrick, 1997)'
_diffrn_ambient_temperature 120(2)
_diffrn_detector 'CCD area detector'
_diffrn_detector_area_resol_mean 44.52
_diffrn_detector_type 'Bruker SMART 6000'
_diffrn_measured_fraction_theta_full 1.000
_diffrn_measured_fraction_theta_max 1.000
_diffrn_measurement_details '   0.30 degree frames measured for   5.17 seconds each'
_diffrn_measurement_device 'three-circle goniometer with fixed chi'
_diffrn_measurement_device_type 'Bruker Platform goniometer'
_diffrn_measurement_method '\w scans'
_diffrn_radiation_monochromator graphite
_diffrn_radiation_source 'normal-focus sealed tube'
_diffrn_radiation_type MoK\a
_diffrn_radiation_wavelength 0.71073
_diffrn_reflns_av_R_equivalents 0.0350
_diffrn_reflns_av_sigmaI/netI 0.0146
_diffrn_reflns_limit_h_max 14
_diffrn_reflns_limit_h_min -14
_diffrn_reflns_limit_k_max 25
_diffrn_reflns_limit_k_min -25
_diffrn_reflns_limit_l_max 20
_diffrn_reflns_limit_l_min -20
_diffrn_reflns_number 87729
_diffrn_reflns_theta_full 30.00
_diffrn_reflns_theta_max 30.00
_diffrn_reflns_theta_min 2.12
_diffrn_standards_decay_% 0.
_diffrn_standards_interval_time 418
_diffrn_standards_number 373
_exptl_absorpt_coefficient_mu 1.128
_exptl_absorpt_correction_T_max 0.8274
_exptl_absorpt_correction_T_min 0.5713
_exptl_absorpt_correction_type gaussian
_exptl_absorpt_process_details 'Face-indexed absorption correction via XPREP 6.14 (Bruker, 2003)'
_exptl_crystal_colour orange
_exptl_crystal_density_diffrn 1.406
_exptl_crystal_description block
_exptl_crystal_F_000 1080
_exptl_crystal_size_max 0.61
_exptl_crystal_size_mid 0.22
_exptl_crystal_size_min 0.22
_refine_diff_density_max 1.383
_refine_diff_density_min -1.175
_refine_diff_density_rms 0.069
_refine_ls_extinction_method none
_refine_ls_goodness_of_fit_ref 1.097
_refine_ls_hydrogen_treatment refall
_refine_ls_matrix_type full
_refine_ls_number_parameters 409
_refine_ls_number_reflns 7137
_refine_ls_number_restraints 0
_refine_ls_restrained_S_all 1.097
_refine_ls_R_factor_all 0.0378
_refine_ls_R_factor_gt 0.0311
_refine_ls_shift/su_max 0.002
_refine_ls_shift/su_mean 0.000
_refine_ls_structure_factor_coef Fsqd
_refine_ls_weighting_details
; calc
   [\s^2^(Fo^2^)+2Fo^2^+(0.04Fo^2^)^2^]^-1^
;
_refine_ls_weighting_scheme calc
_refine_ls_wR_factor_gt 0.0793
_refine_ls_wR_factor_ref 0.0884
_reflns_number_gt 6275
_reflns_number_total 7137
_reflns_threshold_expression 'I > 2\s(I)'
_cod_data_source_file ja055225usi20050801_051527.cif
_cod_data_source_block 05069
_cod_original_sg_symbol_H-M 'P 21/c'
_cod_database_code 4112066

loop_
_symmetry_equiv_pos_as_xyz
'x, y, z'
'-x, y+1/2, -z+1/2'
'-x, -y, -z'
'x, -y-1/2, z-1/2'

loop_
_atom_site_label
_atom_site_type_symbol
_atom_site_fract_x
_atom_site_fract_y
_atom_site_fract_z
_atom_site_U_iso_or_equiv
_atom_site_adp_type
_atom_site_occupancy
_atom_site_symmetry_multiplicity
_atom_site_calc_flag
Cu1 Cu 0.528557(17) 0.554207(9) 0.557044(12) 0.01453(6) Uani 1 1 d
N2 N 0.37556(12) 0.60394(7) 0.46668(8) 0.0148(2) Uani 1 1 d
C3 C 0.36887(14) 0.68379(8) 0.47427(10) 0.0150(2) Uani 1 1 d
C4 C 0.41243(15) 0.72976(9) 0.41025(11) 0.0184(3) Uani 1 1 d
C5 C 0.47167(17) 0.69630(10) 0.33673(12) 0.0243(3) Uani 1 1 d
C6 C 0.40403(17) 0.80746(9) 0.41831(12) 0.0238(3) Uani 1 1 d
C7 C 0.35629(18) 0.83942(9) 0.48900(13) 0.0264(3) Uani 1 1 d
C8 C 0.31994(16) 0.79379(9) 0.55436(12) 0.0233(3) Uani 1 1 d
C9 C 0.32734(15) 0.71586(8) 0.54959(11) 0.0182(3) Uani 1 1 d
C10 C 0.29372(18) 0.66755(10) 0.62486(12) 0.0249(3) Uani 1 1 d
C11 C 0.28923(14) 0.56979(8) 0.38532(10) 0.0137(2) Uani 1 1 d
C12 C 0.16262(14) 0.61058(7) 0.32146(10) 0.0142(2) Uani 1 1 d
C13 C 0.07059(14) 0.64283(8) 0.36331(10) 0.0166(2) Uani 1 1 d
C14 C -0.04524(15) 0.68320(9) 0.30652(11) 0.0192(3) Uani 1 1 d
C15 C -0.07308(14) 0.69491(8) 0.20371(11) 0.0180(3) Uani 1 1 d
C16 C 0.01860(15) 0.66144(8) 0.16123(10) 0.0177(3) Uani 1 1 d
C17 C 0.13214(14) 0.61999(8) 0.21891(10) 0.0153(2) Uani 1 1 d
N18 N -0.18469(14) 0.73717(8) 0.14755(10) 0.0246(3) Uani 1 1 d
C19 C -0.29336(18) 0.75629(11) 0.18744(15) 0.0301(4) Uani 1 1 d
C20 C -0.21601(19) 0.74505(11) 0.04183(13) 0.0293(4) Uani 1 1 d
N21 N 0.31634(12) 0.50028(7) 0.36313(8) 0.0148(2) Uani 1 1 d
C22 C 0.21559(14) 0.45966(8) 0.28503(10) 0.0160(3) Uani 1 1 d
C23 C 0.10222(16) 0.42577(9) 0.30207(13) 0.0219(3) Uani 1 1 d
C24 C 0.0836(2) 0.43309(11) 0.40142(15) 0.0302(4) Uani 1 1 d
C25 C 0.00850(17) 0.38450(10) 0.22451(16) 0.0307(4) Uani 1 1 d
C26 C 0.02449(19) 0.37856(11) 0.13260(15) 0.0345(4) Uani 1 1 d
C27 C 0.13848(19) 0.41115(10) 0.11732(13) 0.0292(4) Uani 1 1 d
C28 C 0.23738(16) 0.44997(8) 0.19344(11) 0.0201(3) Uani 1 1 d
C29 C 0.36515(19) 0.48006(10) 0.17748(13) 0.0265(3) Uani 1 1 d
C30 C 0.2277(2) 0.48304(12) 0.78147(17) 0.0368(4) Uani 1 1 d
Cl31 Cl 0.34645(6) 0.44481(3) 0.89188(4) 0.04118(12) Uani 1 1 d
Cl32 Cl 0.27536(6) 0.46195(3) 0.67651(4) 0.04380(13) Uani 1 1 d
H5A H 0.403(3) 0.6721(14) 0.2819(18) 0.037(6) Uiso 1 1 d
H5B H 0.536(2) 0.6579(14) 0.3641(17) 0.032(6) Uiso 1 1 d
H5C H 0.519(3) 0.7338(15) 0.3143(19) 0.041(7) Uiso 1 1 d
H6 H 0.431(2) 0.8376(14) 0.3772(18) 0.033(6) Uiso 1 1 d
H7 H 0.350(3) 0.8940(15) 0.4954(19) 0.041(7) Uiso 1 1 d
H8 H 0.284(2) 0.8112(14) 0.6026(18) 0.035(6) Uiso 1 1 d
H10A H 0.377(3) 0.6458(15) 0.6689(19) 0.042(7) Uiso 1 1 d
H10B H 0.238(3) 0.6283(14) 0.5973(18) 0.034(6) Uiso 1 1 d
H10C H 0.251(3) 0.6945(16) 0.659(2) 0.047(7) Uiso 1 1 d
H13 H 0.087(2) 0.6366(11) 0.4322(15) 0.016(4) Uiso 1 1 d
H14 H -0.107(2) 0.7036(12) 0.3372(17) 0.027(5) Uiso 1 1 d
H16 H 0.004(2) 0.6677(13) 0.0922(18) 0.031(6) Uiso 1 1 d
H17 H 0.188(2) 0.5981(12) 0.1872(15) 0.020(5) Uiso 1 1 d
H19A H -0.366(3) 0.7811(17) 0.137(2) 0.056(8) Uiso 1 1 d
H19B H -0.258(2) 0.7894(13) 0.2434(18) 0.029(5) Uiso 1 1 d
H19C H -0.335(3) 0.7125(17) 0.206(2) 0.051(8) Uiso 1 1 d
H20A H -0.138(2) 0.7604(12) 0.0303(16) 0.026(5) Uiso 1 1 d
H20B H -0.289(3) 0.7833(15) 0.015(2) 0.043(7) Uiso 1 1 d
H20C H -0.254(3) 0.7006(16) 0.005(2) 0.046(7) Uiso 1 1 d
H24A H 0.059(2) 0.4804(14) 0.4143(16) 0.027(5) Uiso 1 1 d
H24B H 0.163(3) 0.4264(14) 0.4557(19) 0.034(6) Uiso 1 1 d
H24C H 0.019(3) 0.3998(16) 0.409(2) 0.051(8) Uiso 1 1 d
H25 H -0.065(3) 0.3585(14) 0.2356(19) 0.042(7) Uiso 1 1 d
H26 H -0.044(3) 0.3531(15) 0.081(2) 0.044(7) Uiso 1 1 d
H27 H 0.151(3) 0.4079(14) 0.0554(19) 0.039(6) Uiso 1 1 d
H29A H 0.364(3) 0.4738(17) 0.114(2) 0.054(8) Uiso 1 1 d
H29B H 0.379(3) 0.5329(17) 0.192(2) 0.050(7) Uiso 1 1 d
H29C H 0.445(3) 0.4516(14) 0.220(2) 0.038(7) Uiso 1 1 d
H30A H 0.140(3) 0.4596(14) 0.7744(19) 0.037(6) Uiso 1 1 d
H30B H 0.238(3) 0.5367(17) 0.787(2) 0.052(8) Uiso 1 1 d

loop_
_atom_site_aniso_label
_atom_site_aniso_U_11
_atom_site_aniso_U_22
_atom_site_aniso_U_33
_atom_site_aniso_U_23
_atom_site_aniso_U_13
_atom_site_aniso_U_12
Cu1 0.01245(9) 0.01497(9) 0.01201(8) -0.00181(5) -0.00127(6) 0.00266(6)
N2 0.0134(5) 0.0149(5) 0.0128(5) -0.0017(4) 0.0003(4) 0.0019(4)
C3 0.0116(5) 0.0159(6) 0.0138(6) -0.0020(5) -0.0005(4) 0.0010(4)
C4 0.0148(6) 0.0215(7) 0.0155(6) -0.0006(5) 0.0005(5) -0.0014(5)
C5 0.0209(7) 0.0333(8) 0.0194(7) -0.0026(6) 0.0075(6) -0.0044(6)
C6 0.0234(7) 0.0212(7) 0.0215(7) 0.0028(6) 0.0007(6) -0.0038(6)
C7 0.0256(8) 0.0165(7) 0.0294(8) -0.0028(6) -0.0008(6) 0.0018(6)
C8 0.0204(7) 0.0227(7) 0.0220(7) -0.0078(6) 0.0011(6) 0.0047(6)
C9 0.0151(6) 0.0209(7) 0.0156(6) -0.0031(5) 0.0014(5) 0.0012(5)
C10 0.0270(8) 0.0305(8) 0.0185(7) -0.0035(6) 0.0094(6) -0.0008(6)
C11 0.0112(5) 0.0171(6) 0.0115(5) 0.0005(4) 0.0022(4) 0.0008(4)
C12 0.0120(5) 0.0139(6) 0.0136(6) 0.0002(4) 0.0004(4) 0.0004(4)
C13 0.0144(6) 0.0190(6) 0.0146(6) 0.0000(5) 0.0027(5) 0.0009(5)
C14 0.0142(6) 0.0219(7) 0.0199(6) -0.0019(5) 0.0038(5) 0.0034(5)
C15 0.0133(6) 0.0173(6) 0.0191(6) 0.0002(5) -0.0003(5) 0.0017(5)
C16 0.0160(6) 0.0198(6) 0.0139(6) 0.0009(5) 0.0005(5) 0.0009(5)
C17 0.0132(6) 0.0173(6) 0.0142(6) -0.0001(5) 0.0030(5) 0.0010(5)
N18 0.0178(6) 0.0277(7) 0.0225(6) 0.0016(5) -0.0005(5) 0.0079(5)
C19 0.0172(7) 0.0323(9) 0.0356(9) -0.0029(7) 0.0023(6) 0.0085(6)
C20 0.0260(8) 0.0304(9) 0.0238(8) 0.0060(6) -0.0015(6) 0.0090(7)
N21 0.0125(5) 0.0158(5) 0.0124(5) -0.0021(4) -0.0007(4) 0.0010(4)
C22 0.0129(6) 0.0146(6) 0.0162(6) -0.0013(5) -0.0009(5) 0.0013(4)
C23 0.0159(6) 0.0174(6) 0.0303(8) 0.0017(6) 0.0051(6) 0.0008(5)
C24 0.0277(8) 0.0313(9) 0.0356(9) 0.0063(7) 0.0159(7) -0.0009(7)
C25 0.0163(7) 0.0209(7) 0.0489(11) -0.0039(7) 0.0033(7) -0.0029(6)
C26 0.0250(8) 0.0272(8) 0.0371(10) -0.0145(7) -0.0080(7) -0.0007(7)
C27 0.0301(8) 0.0281(8) 0.0209(7) -0.0092(6) -0.0027(6) 0.0021(7)
C28 0.0208(7) 0.0181(6) 0.0170(6) -0.0028(5) 0.0008(5) 0.0018(5)
C29 0.0307(8) 0.0287(8) 0.0222(7) -0.0028(6) 0.0117(6) 0.0012(7)
C30 0.0264(9) 0.0283(9) 0.0489(12) -0.0024(8) 0.0040(8) 0.0034(7)
Cl31 0.0350(2) 0.0496(3) 0.0336(2) -0.0004(2) 0.00455(19) -0.0036(2)
Cl32 0.0402(3) 0.0477(3) 0.0385(3) 0.0053(2) 0.0069(2) -0.0097(2)

loop_
_atom_type_symbol
_atom_type_description
_atom_type_scat_dispersion_real
_atom_type_scat_dispersion_imag
_atom_type_scat_source
C C 0.0033 0.0016 'International Tables Vol C Tables 4.2.6.8 and 6.1.1.4'
H H 0.0000 0.0000 'International Tables Vol C Tables 4.2.6.8 and 6.1.1.4'
N N 0.0061 0.0033 'International Tables Vol C Tables 4.2.6.8 and 6.1.1.4'
Cl Cl 0.1484 0.1585 'International Tables Vol C Tables 4.2.6.8 and 6.1.1.4'
Cu Cu 0.3201 1.2651 'International Tables Vol C Tables 4.2.6.8 and 6.1.1.4'

loop_
_exptl_crystal_face_index_h
_exptl_crystal_face_index_k
_exptl_crystal_face_index_l
_exptl_crystal_face_perp_dist
0.00 1.00 1.00 0.1080
0.00 -1.00 -1.00 0.1170
0.00 1.00 -1.00 0.0850
0.00 -1.00 1.00 0.1340
-1.00 0.00 -1.00 0.1740
1.00 -1.00 -1.00 0.2660
3.00 1.00 -1.00 0.3400

loop_
_geom_angle_atom_site_label_1
_geom_angle_atom_site_label_2
_geom_angle_atom_site_label_3
_geom_angle
_geom_angle_site_symmetry_1
_geom_angle_site_symmetry_3
N2 Cu1 N21 174.50(5) . 3_666
N2 Cu1 Cu1 87.86(4) . 3_666
N21 Cu1 Cu1 87.47(4) 3_666 3_666
C11 N2 C3 118.86(11) . .
C11 N2 Cu1 121.94(9) . .
C3 N2 Cu1 117.92(9) . .
C9 C3 C4 120.23(13) . .
C9 C3 N2 119.85(13) . .
C4 C3 N2 119.79(13) . .
C6 C4 C3 118.90(14) . .
C6 C4 C5 120.19(15) . .
C3 C4 C5 120.87(14) . .
C7 C6 C4 121.06(15) . .
C8 C7 C6 119.45(15) . .
C7 C8 C9 121.55(15) . .
C8 C9 C3 118.61(14) . .
C8 C9 C10 120.45(14) . .
C3 C9 C10 120.94(14) . .
N21 C11 N2 119.93(12) . .
N21 C11 C12 121.05(12) . .
N2 C11 C12 119.02(12) . .
C17 C12 C13 116.97(12) . .
C17 C12 C11 122.32(12) . .
C13 C12 C11 120.69(12) . .
C14 C13 C12 122.01(13) . .
C13 C14 C15 120.91(13) . .
N18 C15 C16 121.59(14) . .
N18 C15 C14 121.37(14) . .
C16 C15 C14 117.04(13) . .
C17 C16 C15 121.09(13) . .
C16 C17 C12 121.91(13) . .
C15 N18 C20 120.61(14) . .
C15 N18 C19 119.73(14) . .
C20 N18 C19 117.41(14) . .
C11 N21 C22 120.21(11) . .
C11 N21 Cu1 122.61(9) . 3_666
C22 N21 Cu1 116.50(9) . 3_666
C23 C22 C28 120.62(13) . .
C23 C22 N21 120.25(13) . .
C28 C22 N21 118.98(13) . .
C22 C23 C25 118.36(16) . .
C22 C23 C24 120.35(15) . .
C25 C23 C24 121.29(16) . .
C26 C25 C23 121.33(17) . .
C25 C26 C27 119.70(15) . .
C26 C27 C28 120.97(17) . .
C27 C28 C22 118.82(16) . .
C27 C28 C29 120.02(15) . .
C22 C28 C29 121.16(13) . .
Cl32 C30 Cl31 111.64(11) . .
C4 C5 H5A 113.1(15) . .
C4 C5 H5B 113.0(14) . .
H5A C5 H5B 103(2) . .
C4 C5 H5C 109.4(15) . .
H5A C5 H5C 111(2) . .
H5B C5 H5C 107(2) . .
C7 C6 H6 119.3(15) . .
C4 C6 H6 119.6(15) . .
C8 C7 H7 118.6(15) . .
C6 C7 H7 122.0(15) . .
C7 C8 H8 124.3(15) . .
C9 C8 H8 114.1(15) . .
C9 C10 H10A 109.5(16) . .
C9 C10 H10B 113.4(15) . .
H10A C10 H10B 105(2) . .
C9 C10 H10C 110.8(18) . .
H10A C10 H10C 111(2) . .
H10B C10 H10C 107(2) . .
C14 C13 H13 118.7(12) . .
C12 C13 H13 119.3(12) . .
C13 C14 H14 119.8(14) . .
C15 C14 H14 119.2(14) . .
C17 C16 H16 118.7(14) . .
C15 C16 H16 120.2(14) . .
C16 C17 H17 117.9(13) . .
C12 C17 H17 120.2(13) . .
N18 C19 H19A 108.6(18) . .
N18 C19 H19B 110.5(14) . .
H19A C19 H19B 109(2) . .
N18 C19 H19C 112.3(17) . .
H19A C19 H19C 106(2) . .
H19B C19 H19C 111(2) . .
N18 C20 H20A 108.8(14) . .
N18 C20 H20B 110.0(15) . .
H20A C20 H20B 109(2) . .
N18 C20 H20C 113.4(16) . .
H20A C20 H20C 111(2) . .
H20B C20 H20C 105(2) . .
C23 C24 H24A 113.7(14) . .
C23 C24 H24B 115.2(15) . .
H24A C24 H24B 100(2) . .
C23 C24 H24C 112.1(18) . .
H24A C24 H24C 108(2) . .
H24B C24 H24C 106(2) . .
C26 C25 H25 118.8(16) . .
C23 C25 H25 119.8(16) . .
C25 C26 H26 118.2(16) . .
C27 C26 H26 122.1(16) . .
C26 C27 H27 121.0(16) . .
C28 C27 H27 118.0(16) . .
C28 C29 H29A 112.8(19) . .
C28 C29 H29B 112.6(17) . .
H29A C29 H29B 107(2) . .
C28 C29 H29C 107.7(15) . .
H29A C29 H29C 107(2) . .
H29B C29 H29C 110(2) . .
Cl32 C30 H30A 109.5(15) . .
Cl31 C30 H30A 105.0(15) . .
Cl32 C30 H30B 103.6(17) . .
Cl31 C30 H30B 106.5(18) . .
H30A C30 H30B 121(2) . .

loop_
_geom_bond_atom_site_label_1
_geom_bond_atom_site_label_2
_geom_bond_distance
_geom_bond_site_symmetry_2
Cu1 N2 1.8790(11) .
Cu1 N21 1.8801(12) 3_666
Cu1 Cu1 2.4673(4) 3_666
N2 C11 1.3425(17) .
N2 C3 1.4328(18) .
C3 C9 1.4047(19) .
C3 C4 1.408(2) .
C4 C6 1.397(2) .
C4 C5 1.502(2) .
C6 C7 1.384(3) .
C7 C8 1.381(3) .
C8 C9 1.396(2) .
C9 C10 1.505(2) .
C11 N21 1.3327(18) .
C11 C12 1.4958(18) .
C12 C17 1.3982(19) .
C12 C13 1.3990(19) .
C13 C14 1.3888(19) .
C14 C15 1.411(2) .
C15 N18 1.3764(18) .
C15 C16 1.411(2) .
C16 C17 1.3876(19) .
N18 C20 1.438(2) .
N18 C19 1.452(2) .
N21 C22 1.4317(17) .
N21 Cu1 1.8801(12) 3_666
C22 C23 1.401(2) .
C22 C28 1.409(2) .
C23 C25 1.402(2) .
C23 C24 1.498(3) .
C25 C26 1.379(3) .
C26 C27 1.386(3) .
C27 C28 1.392(2) .
C28 C29 1.501(2) .
C30 Cl32 1.765(2) .
C30 Cl31 1.767(2) .
C5 H5A 0.96(3) .
C5 H5B 0.94(2) .
C5 H5C 0.95(3) .
C6 H6 0.91(2) .
C7 H7 0.98(3) .
C8 H8 0.94(2) .
C10 H10A 0.95(3) .
C10 H10B 0.91(3) .
C10 H10C 0.90(3) .
C13 H13 0.946(19) .
C14 H14 0.95(2) .
C16 H16 0.95(2) .
C17 H17 0.93(2) .
C19 H19A 0.95(3) .
C19 H19B 0.96(2) .
C19 H19C 0.96(3) .
C20 H20A 0.91(2) .
C20 H20B 0.99(3) .
C20 H20C 0.96(3) .
C24 H24A 0.92(2) .
C24 H24B 0.92(3) .
C24 H24C 0.92(3) .
C25 H25 0.94(3) .
C26 H26 0.94(3) .
C27 H27 0.94(3) .
C29 H29A 0.91(3) .
C29 H29B 0.97(3) .
C29 H29C 0.98(3) .
C30 H30A 0.96(3) .
C30 H30B 0.96(3) .

loop_
_geom_torsion_atom_site_label_1
_geom_torsion_atom_site_label_2
_geom_torsion_atom_site_label_3
_geom_torsion_atom_site_label_4
_geom_torsion
_geom_torsion_site_symmetry_1
_geom_torsion_site_symmetry_4
Cu1 Cu1 N2 C11 4.65(11) 3_666 .
Cu1 Cu1 N2 C3 -162.22(10) 3_666 .
C11 N2 C3 C9 115.29(15) . .
Cu1 N2 C3 C9 -77.43(14) . .
C11 N2 C3 C4 -68.77(17) . .
Cu1 N2 C3 C4 98.52(13) . .
C9 C3 C4 C6 -4.6(2) . .
N2 C3 C4 C6 179.49(13) . .
C9 C3 C4 C5 173.32(13) . .
N2 C3 C4 C5 -2.6(2) . .
C3 C4 C6 C7 1.2(2) . .
C5 C4 C6 C7 -176.72(14) . .
C4 C6 C7 C8 1.8(2) . .
C6 C7 C8 C9 -1.4(2) . .
C7 C8 C9 C3 -2.0(2) . .
C7 C8 C9 C10 177.02(15) . .
C4 C3 C9 C8 4.9(2) . .
N2 C3 C9 C8 -179.13(13) . .
C4 C3 C9 C10 -174.04(13) . .
N2 C3 C9 C10 1.9(2) . .
C3 N2 C11 N21 162.12(13) . .
Cu1 N2 C11 N21 -4.63(18) . .
C3 N2 C11 C12 -18.56(19) . .
Cu1 N2 C11 C12 174.69(9) . .
N21 C11 C12 C17 -54.37(19) . .
N2 C11 C12 C17 126.33(15) . .
N21 C11 C12 C13 127.24(15) . .
N2 C11 C12 C13 -52.07(19) . .
C17 C12 C13 C14 -0.7(2) . .
C11 C12 C13 C14 177.77(13) . .
C12 C13 C14 C15 -1.6(2) . .
C13 C14 C15 N18 -177.55(14) . .
C13 C14 C15 C16 2.4(2) . .
N18 C15 C16 C17 178.90(14) . .
C14 C15 C16 C17 -1.0(2) . .
C15 C16 C17 C12 -1.2(2) . .
C13 C12 C17 C16 2.1(2) . .
C11 C12 C17 C16 -176.36(13) . .
C16 C15 N18 C20 3.6(2) . .
C14 C15 N18 C20 -176.50(16) . .
C16 C15 N18 C19 166.08(15) . .
C14 C15 N18 C19 -14.0(2) . .
N2 C11 N21 C22 171.19(13) . .
C12 C11 N21 C22 -8.1(2) . .
N2 C11 N21 Cu1 1.01(19) . 3_666
C12 C11 N21 Cu1 -178.29(10) . 3_666
C11 N21 C22 C23 -78.85(18) . .
Cu1 N21 C22 C23 91.91(14) 3_666 .
C11 N21 C22 C28 105.50(16) . .
Cu1 N21 C22 C28 -83.73(14) 3_666 .
C28 C22 C23 C25 -2.4(2) . .
N21 C22 C23 C25 -177.97(13) . .
C28 C22 C23 C24 176.89(15) . .
N21 C22 C23 C24 1.3(2) . .
C22 C23 C25 C26 -1.6(2) . .
C24 C23 C25 C26 179.13(17) . .
C23 C25 C26 C27 2.8(3) . .
C25 C26 C27 C28 -0.1(3) . .
C26 C27 C28 C22 -3.8(2) . .
C26 C27 C28 C29 175.62(16) . .
C23 C22 C28 C27 5.1(2) . .
N21 C22 C28 C27 -179.32(14) . .
C23 C22 C28 C29 -174.39(14) . .
N21 C22 C28 C29 1.2(2) . .
